data_1523592
loop_
_publ_author_name
'Evdokimenko, V.I.'
'Kripyakevich, P.I.'

_publ_section_title
;
 The crystal structures of magnesium-rich compounds in the systems La-Mg,
 Ce-Mg and Nd-Mg
;
_journal_name_full Kristallografiya
_journal_page_first 186
_journal_page_last 193
_journal_volume 8
_journal_year 1963
_chemical_formula_sum 'Mg12 Nd'
_space_group_IT_number 139
_symmetry_space_group_name_Hall '-I 4 2'
_symmetry_space_group_name_H-M 'I 4/m m m'
_cell_angle_alpha 90
_cell_angle_beta 90
_cell_angle_gamma 90
_cell_formula_units_Z 2
_cell_length_a 10.31
_cell_length_b 10.31
_cell_length_c 5.93
_cell_volume 630.336
_citation_journal_id_ASTM KRISAJ
_cod_data_source_file Evdokimenko_KRISAJ_1963_1059.cif
_cod_data_source_block Mg12Nd1
_cod_original_cell_volume 630.3359
_cod_original_formula_sum 'Mg12 Nd1'
_cod_database_code 1523592

loop_
_symmetry_equiv_pos_as_xyz
x,y,z
-y,x,z
-x,-y,z
y,-x,z
x,-y,-z
y,x,-z
-x,y,-z
-y,-x,-z
-x,-y,-z
y,-x,-z
x,y,-z
-y,x,-z
-x,y,z
-y,-x,z
x,-y,z
y,x,z
x+1/2,y+1/2,z+1/2
-y+1/2,x+1/2,z+1/2
-x+1/2,-y+1/2,z+1/2
y+1/2,-x+1/2,z+1/2
x+1/2,-y+1/2,-z+1/2
y+1/2,x+1/2,-z+1/2
-x+1/2,y+1/2,-z+1/2
-y+1/2,-x+1/2,-z+1/2
-x+1/2,-y+1/2,-z+1/2
y+1/2,-x+1/2,-z+1/2
x+1/2,y+1/2,-z+1/2
-y+1/2,x+1/2,-z+1/2
-x+1/2,y+1/2,z+1/2
-y+1/2,-x+1/2,z+1/2
x+1/2,-y+1/2,z+1/2
y+1/2,x+1/2,z+1/2

loop_
_atom_site_label
_atom_site_type_symbol
_atom_site_fract_x
_atom_site_fract_y
_atom_site_fract_z
_atom_site_occupancy
_atom_site_U_iso_or_equiv
Mg1 Mg 0.25 0.25 0.25 1 0.0
Nd1 Nd 0 0 0 1 0.0
Mg2 Mg 0.361 0 0 1 0.0
Mg3 Mg 0.277 0.5 0 1 0.0
